data_1570944
loop_
_publ_author_name
'Yang, Hui'
'Chen, Guofeng'
'Zhang, Ran'
'Zhu, Yanjie'
'Xiao, Jinchong'

_publ_section_title
;
 Coumarin-embedded [5]helicene derivatives: synthesis, X-ray analysis and
 photoconducting properties.
;
_journal_issue 10
_journal_name_full Nanoscale
_journal_page_first 5395
_journal_page_last 5400
_journal_paper_doi 10.1039/d3nr05887e
_journal_volume 16
_journal_year 2024
_chemical_formula_sum 'C48 H36 Cl2 O2'
_chemical_formula_weight 715.67
_space_group_IT_number 14
_space_group_name_Hall '-P 2yn'
_space_group_name_H-M_alt 'P 1 21/n 1'
_symmetry_cell_setting monoclinic
_symmetry_space_group_name_H-M 'P 1 21/n 1'
_atom_sites_solution_hydrogens geom
_atom_sites_solution_primary direct
_atom_sites_solution_secondary difmap
_audit_creation_method SHELXL-97
_audit_update_record
;
2023-11-03 deposited with the CCDC.	2024-02-06 downloaded from the CCDC.
;
_cell_angle_alpha 90.00
_cell_angle_beta 96.330(2)
_cell_angle_gamma 90.00
_cell_formula_units_Z 4
_cell_length_a 15.0990(18)
_cell_length_b 15.0514(17)
_cell_length_c 15.4881(16)
_cell_measurement_reflns_used 2622
_cell_measurement_temperature 298(2)
_cell_measurement_theta_max 27.571
_cell_measurement_theta_min 2.423
_cell_volume 3498.4(7)
_computing_cell_refinement 'Bruker SMART'
_computing_data_collection 'Bruker SMART'
_computing_data_reduction 'Bruker SAINT'
_computing_molecular_graphics 'Bruker SHELXTL'
_computing_publication_material 'Bruker SHELXTL'
_computing_structure_refinement 'SHELXL-97 (Sheldrick, 1997)'
_computing_structure_solution 'SHELXS-97 (Sheldrick, 1990)'
_diffrn_ambient_temperature 298(2)
_diffrn_measured_fraction_theta_full 0.998
_diffrn_measured_fraction_theta_max 0.998
_diffrn_measurement_device_type 'CCD area detector'
_diffrn_measurement_method 'phi and omega scans'
_diffrn_radiation_monochromator graphite
_diffrn_radiation_source 'fine-focus sealed tube'
_diffrn_radiation_type MoK\a
_diffrn_radiation_wavelength 0.71073
_diffrn_reflns_av_R_equivalents 0.0898
_diffrn_reflns_av_sigmaI/netI 0.1333
_diffrn_reflns_limit_h_max 17
_diffrn_reflns_limit_h_min -15
_diffrn_reflns_limit_k_max 17
_diffrn_reflns_limit_k_min -10
_diffrn_reflns_limit_l_max 15
_diffrn_reflns_limit_l_min -18
_diffrn_reflns_number 16617
_diffrn_reflns_theta_full 25.02
_diffrn_reflns_theta_max 25.02
_diffrn_reflns_theta_min 1.92
_exptl_absorpt_coefficient_mu 0.228
_exptl_absorpt_correction_T_max 0.9666
_exptl_absorpt_correction_T_min 0.9494
_exptl_absorpt_correction_type multi-scan
_exptl_absorpt_process_details sadabs
_exptl_crystal_colour orange
_exptl_crystal_density_meas 0
_exptl_crystal_density_method 'not measured'
_exptl_crystal_description prism
_exptl_crystal_F_000 1496
_exptl_crystal_size_max 0.23
_exptl_crystal_size_mid 0.20
_exptl_crystal_size_min 0.15
_refine_diff_density_max 0.365
_refine_diff_density_min -0.395
_refine_diff_density_rms 0.077
_refine_ls_extinction_coef 0.0098(12)
_refine_ls_extinction_expression Fc^*^=kFc[1+0.001xFc^2^\l^3^/sin(2\q)]^-1/4^
_refine_ls_extinction_method SHELXL
_refine_ls_goodness_of_fit_ref 1.065
_refine_ls_hydrogen_treatment mixed
_refine_ls_matrix_type full
_refine_ls_number_parameters 476
_refine_ls_number_reflns 6158
_refine_ls_number_restraints 72
_refine_ls_restrained_S_all 1.060
_refine_ls_R_factor_all 0.1848
_refine_ls_R_factor_gt 0.0898
_refine_ls_shift/su_max 0.000
_refine_ls_shift/su_mean 0.000
_refine_ls_structure_factor_coef Fsqd
_refine_ls_weighting_details 'calc w=1/[\s^2^(Fo^2^)+(0.0959P)^2^+0.0000P] where P=(Fo^2^+2Fc^2^)/3'
_refine_ls_weighting_scheme calc
_refine_ls_wR_factor_gt 0.1937
_refine_ls_wR_factor_ref 0.2290
_reflns_number_gt 2883
_reflns_number_total 6158
_reflns_threshold_expression >2sigma(I)
_cod_data_source_file d3nr05887e2.cif
_cod_data_source_block 211219f
_cod_depositor_comments
;
The following automatic conversions were performed:

data item '_symmetry_cell_setting' value 'Monoclinic' was changed to
'monoclinic' in accordance with the
/home/data/users/saulius/crontab/automatic-downloads/rss-feeds/RSC/lib/dictionaries/cif_core.dic
dictionary named 'cif_core.dic' version 2.4.2 last updated on
2011-04-26.

Automatic conversion script
Id: cif_fix_values 8170 2020-07-09 18:12:32Z antanas 

 Adding full bibliography for 1570944--1570945.cif.
;
_cod_original_sg_symbol_H-M P2(1)/n
_cod_database_code 1570944

loop_
_symmetry_equiv_pos_as_xyz
'x, y, z'
'-x+1/2, y+1/2, -z+1/2'
'-x, -y, -z'
'x-1/2, -y-1/2, z-1/2'

loop_
_atom_site_label
_atom_site_type_symbol
_atom_site_fract_x
_atom_site_fract_y
_atom_site_fract_z
_atom_site_U_iso_or_equiv
_atom_site_adp_type
_atom_site_occupancy
_atom_site_symmetry_multiplicity
_atom_site_calc_flag
_atom_site_refinement_flags
_atom_site_disorder_assembly
_atom_site_disorder_group
Cl1 Cl 0.79116(13) 0.75195(13) 0.13479(13) 0.0952(7) Uani 1 1 d . . .
Cl2 Cl 0.93546(13) 0.62734(14) 0.15847(15) 0.1075(8) Uani 1 1 d . . .
O1 O 0.6523(2) 0.4733(2) 1.0646(2) 0.0430(9) Uani 1 1 d . . .
O2 O 0.7286(3) 0.5367(3) 1.1774(2) 0.0644(12) Uani 1 1 d . . .
C1 C 0.6780(3) 0.4778(4) 1.1530(3) 0.0426(13) Uani 1 1 d . . .
C2 C 0.6453(3) 0.4106(3) 1.2059(3) 0.0458(14) Uani 1 1 d . . .
H2 H 0.6663 0.4071 1.2646 0.055 Uiso 1 1 calc R . .
C3 C 0.5849(3) 0.3530(4) 1.1718(3) 0.0457(14) Uani 1 1 d . . .
H3 H 0.5610 0.3121 1.2078 0.055 Uiso 1 1 calc R . .
C4 C 0.5557(3) 0.3525(3) 1.0808(3) 0.0390(13) Uani 1 1 d . . .
C5 C 0.5952(3) 0.4109(3) 1.0289(3) 0.0346(12) Uani 1 1 d . . .
C6 C 0.5754(3) 0.4103(3) 0.9374(3) 0.0335(12) Uani 1 1 d . . .
C7 C 0.6180(3) 0.4688(3) 0.8806(3) 0.0331(12) Uani 1 1 d . . .
C8 C 0.7080(3) 0.5004(3) 0.8951(3) 0.0343(12) Uani 1 1 d . . .
C9 C 0.7741(3) 0.4518(3) 0.9453(3) 0.0397(13) Uani 1 1 d . . .
H9 H 0.7575 0.4046 0.9788 0.048 Uiso 1 1 calc R . .
C10 C 0.8620(3) 0.4720(4) 0.9459(3) 0.0463(14) Uani 1 1 d . . .
H10 H 0.9045 0.4391 0.9804 0.056 Uiso 1 1 calc R . .
C11 C 0.8886(3) 0.5408(4) 0.8959(4) 0.0526(15) Uani 1 1 d . . .
H11 H 0.9487 0.5542 0.8957 0.063 Uiso 1 1 calc R . .
C12 C 0.8255(3) 0.5887(4) 0.8471(4) 0.0513(15) Uani 1 1 d . . .
H12 H 0.8438 0.6347 0.8130 0.062 Uiso 1 1 calc R . .
C13 C 0.7346(3) 0.5723(3) 0.8457(3) 0.0358(12) Uani 1 1 d . . .
C14 C 0.6699(3) 0.6155(3) 0.7848(3) 0.0356(12) Uani 1 1 d . . .
C15 C 0.5978(3) 0.5620(3) 0.7516(3) 0.0339(12) Uani 1 1 d . . .
C16 C 0.5708(3) 0.4874(3) 0.8004(3) 0.0293(11) Uani 1 1 d . . .
C17 C 0.5005(3) 0.4321(3) 0.7653(3) 0.0308(11) Uani 1 1 d . . .
C18 C 0.4539(3) 0.4512(3) 0.6819(3) 0.0333(12) Uani 1 1 d . . .
C19 C 0.3832(3) 0.3973(3) 0.6467(3) 0.0376(12) Uani 1 1 d . . .
C20 C 0.3841(3) 0.3075(3) 0.6812(3) 0.0392(13) Uani 1 1 d . . .
C21 C 0.3531(3) 0.2347(4) 0.6282(4) 0.0499(15) Uani 1 1 d . . .
H21 H 0.3249 0.2455 0.5727 0.060 Uiso 1 1 calc R . .
C22 C 0.3634(4) 0.1503(4) 0.6563(4) 0.0577(16) Uani 1 1 d . . .
H22 H 0.3400 0.1041 0.6209 0.069 Uiso 1 1 calc R . .
C23 C 0.4075(4) 0.1316(4) 0.7354(4) 0.0593(16) Uani 1 1 d . . .
H23 H 0.4146 0.0730 0.7539 0.071 Uiso 1 1 calc R . .
C24 C 0.4413(3) 0.1995(3) 0.7878(4) 0.0485(14) Uani 1 1 d . . .
H24 H 0.4719 0.1862 0.8417 0.058 Uiso 1 1 calc R . .
C25 C 0.4311(3) 0.2878(3) 0.7624(3) 0.0382(12) Uani 1 1 d . . .
C26 C 0.4780(3) 0.3581(3) 0.8109(3) 0.0348(12) Uani 1 1 d . . .
C27 C 0.5067(3) 0.3540(3) 0.9016(3) 0.0345(12) Uani 1 1 d . . .
C28 C 0.4624(3) 0.3001(3) 0.9580(3) 0.0446(13) Uani 1 1 d . . .
H28 H 0.4148 0.2650 0.9352 0.054 Uiso 1 1 calc R . .
C29 C 0.4881(3) 0.2985(4) 1.0441(4) 0.0491(14) Uani 1 1 d . . .
H29 H 0.4596 0.2604 1.0794 0.059 Uiso 1 1 calc R . .
C30 C 0.6774(3) 0.7021(3) 0.7488(3) 0.0399(13) Uani 1 1 d . . .
C31 C 0.6293(3) 0.7184(3) 0.6698(3) 0.0437(14) Uani 1 1 d . . .
H31 H 0.6384 0.7721 0.6425 0.052 Uiso 1 1 calc R . .
C32 C 0.5682(3) 0.6598(3) 0.6284(3) 0.0367(12) Uani 1 1 d . . .
C33 C 0.5465(3) 0.5831(3) 0.6725(3) 0.0306(11) Uani 1 1 d . . .
C34 C 0.4765(3) 0.5286(3) 0.6377(3) 0.0335(12) Uani 1 1 d . . .
C35 C 0.4272(3) 0.5499(3) 0.5582(3) 0.0381(12) Uani 1 1 d . . .
C36 C 0.3500(3) 0.5018(3) 0.5325(3) 0.0414(13) Uani 1 1 d . . .
H36 H 0.3157 0.5187 0.4815 0.050 Uiso 1 1 calc R . .
C37 C 0.3218(3) 0.4311(3) 0.5777(3) 0.0432(13) Uani 1 1 d . . .
C38 C 0.5195(3) 0.6775(3) 0.5458(3) 0.0432(13) Uani 1 1 d . . .
H38 H 0.5342 0.7272 0.5148 0.052 Uiso 1 1 calc R . .
C39 C 0.4535(3) 0.6248(3) 0.5118(3) 0.0400(13) Uani 1 1 d . . .
H39 H 0.4245 0.6375 0.4571 0.048 Uiso 1 1 calc R . .
C40 C 0.7261(3) 0.7818(3) 0.7959(4) 0.0510(15) Uani 1 1 d U . .
C41 C 0.7471(4) 0.7681(4) 0.8944(4) 0.0592(16) Uani 1 1 d U . .
H41A H 0.6974 0.7399 0.9168 0.089 Uiso 1 1 calc R . .
H41B H 0.7580 0.8247 0.9222 0.089 Uiso 1 1 calc R . .
H41C H 0.7990 0.7313 0.9057 0.089 Uiso 1 1 calc R . .
C42 C 0.8102(4) 0.8068(4) 0.7561(4) 0.082(2) Uani 1 1 d U . .
H42A H 0.8520 0.7585 0.7633 0.123 Uiso 1 1 calc R . .
H42B H 0.8362 0.8587 0.7845 0.123 Uiso 1 1 calc R . .
H42C H 0.7957 0.8188 0.6953 0.123 Uiso 1 1 calc R . .
C43 C 0.6626(4) 0.8619(4) 0.7861(4) 0.0728(19) Uani 1 1 d U . .
H43A H 0.6500 0.8768 0.7257 0.109 Uiso 1 1 calc R . .
H43B H 0.6901 0.9117 0.8171 0.109 Uiso 1 1 calc R . .
H43C H 0.6081 0.8472 0.8094 0.109 Uiso 1 1 calc R . .
C44 C 0.2218(3) 0.4051(4) 0.5564(4) 0.0527(15) Uani 1 1 d U . .
C45 C 0.1855(3) 0.3531(4) 0.6283(4) 0.0640(17) Uani 1 1 d U . .
H45A H 0.1216 0.3518 0.6185 0.096 Uiso 1 1 calc R . .
H45B H 0.2036 0.3810 0.6831 0.096 Uiso 1 1 calc R . .
H45C H 0.2082 0.2935 0.6289 0.096 Uiso 1 1 calc R . .
C46 C 0.1670(4) 0.4917(4) 0.5489(5) 0.084(2) Uani 1 1 d U . .
H46A H 0.1046 0.4777 0.5440 0.126 Uiso 1 1 calc R . .
H46B H 0.1800 0.5240 0.4983 0.126 Uiso 1 1 calc R . .
H46C H 0.1823 0.5275 0.5997 0.126 Uiso 1 1 calc R . .
C47 C 0.2038(4) 0.3548(5) 0.4710(4) 0.082(2) Uani 1 1 d U . .
H47A H 0.2378 0.3008 0.4741 0.122 Uiso 1 1 calc R . .
H47B H 0.2206 0.3910 0.4244 0.122 Uiso 1 1 calc R . .
H47C H 0.1414 0.3409 0.4605 0.122 Uiso 1 1 calc R . .
C48 C 0.8451(4) 0.6655(4) 0.0920(4) 0.0686(18) Uani 1 1 d . . .
H48A H 0.8648 0.6843 0.0373 0.082 Uiso 1 1 calc R . .
H48B H 0.8034 0.6169 0.0797 0.082 Uiso 1 1 calc R . .

loop_
_atom_site_aniso_label
_atom_site_aniso_U_11
_atom_site_aniso_U_22
_atom_site_aniso_U_33
_atom_site_aniso_U_23
_atom_site_aniso_U_13
_atom_site_aniso_U_12
Cl1 0.0989(14) 0.0921(14) 0.0937(16) -0.0203(11) 0.0059(12) 0.0015(11)
Cl2 0.0730(12) 0.1254(17) 0.1231(19) 0.0312(14) 0.0058(12) 0.0099(11)
O1 0.046(2) 0.046(2) 0.035(2) -0.0006(17) 0.0015(17) -0.0052(17)
O2 0.073(3) 0.069(3) 0.050(3) -0.012(2) -0.002(2) -0.022(2)
C1 0.040(3) 0.057(4) 0.030(3) -0.003(3) -0.002(3) 0.010(3)
C2 0.050(3) 0.051(3) 0.037(3) 0.005(3) 0.008(3) 0.012(3)
C3 0.044(3) 0.058(4) 0.037(3) 0.002(3) 0.010(3) 0.003(3)
C4 0.035(3) 0.052(3) 0.030(3) 0.003(3) 0.006(2) 0.000(3)
C5 0.030(3) 0.037(3) 0.037(3) 0.005(2) 0.004(2) 0.000(2)
C6 0.030(3) 0.038(3) 0.033(3) 0.006(2) 0.007(2) 0.005(2)
C7 0.032(3) 0.034(3) 0.034(3) 0.000(2) 0.006(2) 0.001(2)
C8 0.027(3) 0.043(3) 0.031(3) 0.000(2) -0.003(2) 0.004(2)
C9 0.036(3) 0.047(3) 0.035(3) -0.002(2) 0.000(2) 0.001(2)
C10 0.032(3) 0.063(4) 0.042(3) -0.002(3) -0.001(3) 0.007(3)
C11 0.030(3) 0.068(4) 0.058(4) 0.001(3) -0.002(3) -0.006(3)
C12 0.030(3) 0.065(4) 0.060(4) 0.006(3) 0.007(3) -0.003(3)
C13 0.030(3) 0.042(3) 0.035(3) -0.003(2) 0.003(2) 0.001(2)
C14 0.026(3) 0.045(3) 0.037(3) 0.002(2) 0.006(2) -0.003(2)
C15 0.018(2) 0.042(3) 0.042(3) -0.003(2) 0.003(2) 0.005(2)
C16 0.016(2) 0.036(3) 0.036(3) 0.000(2) 0.005(2) 0.006(2)
C17 0.019(2) 0.033(3) 0.040(3) 0.000(2) 0.003(2) 0.002(2)
C18 0.024(2) 0.043(3) 0.032(3) -0.002(2) 0.000(2) 0.002(2)
C19 0.031(3) 0.048(3) 0.035(3) -0.005(2) 0.007(2) -0.002(2)
C20 0.034(3) 0.043(3) 0.041(3) -0.003(3) 0.005(2) -0.004(2)
C21 0.046(3) 0.063(4) 0.041(4) -0.010(3) 0.006(3) -0.021(3)
C22 0.067(4) 0.047(4) 0.059(4) -0.007(3) 0.005(3) -0.016(3)
C23 0.064(4) 0.046(4) 0.067(5) -0.006(3) 0.003(3) -0.008(3)
C24 0.054(3) 0.042(3) 0.049(4) 0.004(3) 0.004(3) -0.008(3)
C25 0.033(3) 0.041(3) 0.041(3) 0.000(3) 0.002(2) -0.005(2)
C26 0.025(3) 0.039(3) 0.039(3) -0.002(2) 0.001(2) -0.005(2)
C27 0.027(3) 0.041(3) 0.035(3) 0.005(2) 0.004(2) 0.000(2)
C28 0.042(3) 0.051(3) 0.041(3) 0.000(3) 0.007(3) -0.008(3)
C29 0.042(3) 0.059(4) 0.047(4) 0.012(3) 0.010(3) -0.002(3)
C30 0.033(3) 0.045(3) 0.042(3) 0.008(3) 0.001(2) -0.004(2)
C31 0.036(3) 0.049(3) 0.046(4) 0.014(3) 0.004(3) -0.006(3)
C32 0.031(3) 0.042(3) 0.037(3) 0.011(2) 0.004(2) 0.003(2)
C33 0.020(2) 0.036(3) 0.036(3) 0.004(2) 0.006(2) 0.000(2)
C34 0.030(3) 0.040(3) 0.031(3) 0.002(2) 0.005(2) 0.001(2)
C35 0.036(3) 0.044(3) 0.033(3) 0.002(2) -0.001(2) 0.008(3)
C36 0.029(3) 0.057(3) 0.037(3) 0.001(3) -0.002(2) -0.002(3)
C37 0.033(3) 0.052(3) 0.044(3) -0.012(3) 0.003(2) -0.005(3)
C38 0.038(3) 0.052(3) 0.039(3) 0.011(3) 0.006(3) 0.007(3)
C39 0.037(3) 0.046(3) 0.035(3) 0.003(3) -0.002(2) 0.005(3)
C40 0.047(3) 0.049(3) 0.055(4) 0.013(3) -0.005(3) -0.012(3)
C41 0.063(4) 0.056(4) 0.055(4) -0.003(3) -0.007(3) -0.018(3)
C42 0.069(4) 0.095(5) 0.083(5) 0.012(4) 0.013(4) -0.043(4)
C43 0.094(5) 0.045(4) 0.073(5) -0.005(3) -0.018(4) 0.002(3)
C44 0.037(3) 0.073(4) 0.046(4) -0.012(3) -0.006(3) -0.012(3)
C45 0.034(3) 0.094(5) 0.065(4) 0.000(4) 0.011(3) -0.019(3)
C46 0.042(4) 0.094(5) 0.114(6) 0.011(4) -0.001(4) 0.010(4)
C47 0.061(4) 0.125(6) 0.056(4) -0.018(4) -0.005(3) -0.022(4)
C48 0.076(4) 0.066(4) 0.066(5) -0.004(3) 0.014(4) -0.002(4)

loop_
_atom_type_symbol
_atom_type_description
_atom_type_scat_dispersion_real
_atom_type_scat_dispersion_imag
_atom_type_scat_source
C C 0.0033 0.0016 'International Tables Vol C Tables 4.2.6.8 and 6.1.1.4'
H H 0.0000 0.0000 'International Tables Vol C Tables 4.2.6.8 and 6.1.1.4'
O O 0.0106 0.0060 'International Tables Vol C Tables 4.2.6.8 and 6.1.1.4'
Cl Cl 0.1484 0.1585 'International Tables Vol C Tables 4.2.6.8 and 6.1.1.4'

loop_
_geom_angle_atom_site_label_1
_geom_angle_atom_site_label_2
_geom_angle_atom_site_label_3
_geom_angle
_geom_angle_site_symmetry_1
_geom_angle_site_symmetry_3
_geom_angle_publ_flag
C5 O1 C1 122.4(4) . . ?
O2 C1 O1 116.5(5) . . ?
O2 C1 C2 126.3(5) . . ?
O1 C1 C2 117.2(5) . . ?
C3 C2 C1 120.1(5) . . ?
C3 C2 H2 119.9 . . ?
C1 C2 H2 119.9 . . ?
C2 C3 C4 121.4(5) . . ?
C2 C3 H3 119.3 . . ?
C4 C3 H3 119.3 . . ?
C5 C4 C29 119.2(5) . . ?
C5 C4 C3 117.9(5) . . ?
C29 C4 C3 122.9(5) . . ?
O1 C5 C4 120.4(5) . . ?
O1 C5 C6 118.0(4) . . ?
C4 C5 C6 121.6(4) . . ?
C27 C6 C5 117.7(4) . . ?
C27 C6 C7 119.0(4) . . ?
C5 C6 C7 123.1(4) . . ?
C16 C7 C8 117.2(4) . . ?
C16 C7 C6 116.6(4) . . ?
C8 C7 C6 125.8(4) . . ?
C9 C8 C13 118.4(4) . . ?
C9 C8 C7 121.2(4) . . ?
C13 C8 C7 119.4(4) . . ?
C10 C9 C8 121.4(5) . . ?
C10 C9 H9 119.3 . . ?
C8 C9 H9 119.3 . . ?
C9 C10 C11 120.5(5) . . ?
C9 C10 H10 119.8 . . ?
C11 C10 H10 119.8 . . ?
C12 C11 C10 118.8(5) . . ?
C12 C11 H11 120.6 . . ?
C10 C11 H11 120.6 . . ?
C11 C12 C13 123.0(5) . . ?
C11 C12 H12 118.5 . . ?
C13 C12 H12 118.5 . . ?
C12 C13 C8 117.8(5) . . ?
C12 C13 C14 121.8(5) . . ?
C8 C13 C14 119.4(4) . . ?
C15 C14 C30 118.1(4) . . ?
C15 C14 C13 115.1(4) . . ?
C30 C14 C13 126.4(4) . . ?
C14 C15 C33 121.2(4) . . ?
C14 C15 C16 120.5(4) . . ?
C33 C15 C16 118.2(4) . . ?
C7 C16 C17 121.0(4) . . ?
C7 C16 C15 118.7(4) . . ?
C17 C16 C15 120.2(4) . . ?
C26 C17 C16 119.8(4) . . ?
C26 C17 C18 120.0(4) . . ?
C16 C17 C18 120.2(4) . . ?
C19 C18 C34 120.3(4) . . ?
C19 C18 C17 120.8(4) . . ?
C34 C18 C17 118.9(4) . . ?
C18 C19 C37 119.2(5) . . ?
C18 C19 C20 114.8(4) . . ?
C37 C19 C20 125.8(4) . . ?
C25 C20 C21 117.2(5) . . ?
C25 C20 C19 120.6(4) . . ?
C21 C20 C19 121.1(5) . . ?
C22 C21 C20 121.6(5) . . ?
C22 C21 H21 119.2 . . ?
C20 C21 H21 119.2 . . ?
C21 C22 C23 121.0(6) . . ?
C21 C22 H22 119.5 . . ?
C23 C22 H22 119.5 . . ?
C22 C23 C24 119.6(6) . . ?
C22 C23 H23 120.2 . . ?
C24 C23 H23 120.2 . . ?
C23 C24 C25 121.6(5) . . ?
C23 C24 H24 119.2 . . ?
C25 C24 H24 119.2 . . ?
C24 C25 C20 119.0(5) . . ?
C24 C25 C26 121.6(5) . . ?
C20 C25 C26 118.8(4) . . ?
C17 C26 C27 118.3(4) . . ?
C17 C26 C25 117.5(5) . . ?
C27 C26 C25 124.2(4) . . ?
C6 C27 C28 118.8(5) . . ?
C6 C27 C26 119.6(4) . . ?
C28 C27 C26 121.4(4) . . ?
C29 C28 C27 121.2(5) . . ?
C29 C28 H28 119.4 . . ?
C27 C28 H28 119.4 . . ?
C28 C29 C4 121.1(5) . . ?
C28 C29 H29 119.5 . . ?
C4 C29 H29 119.5 . . ?
C31 C30 C14 117.0(5) . . ?
C31 C30 C40 117.3(4) . . ?
C14 C30 C40 125.3(4) . . ?
C30 C31 C32 124.0(5) . . ?
C30 C31 H31 118.0 . . ?
C32 C31 H31 118.0 . . ?
C31 C32 C33 118.8(5) . . ?
C31 C32 C38 123.2(5) . . ?
C33 C32 C38 117.8(5) . . ?
C34 C33 C32 120.3(4) . . ?
C34 C33 C15 121.4(4) . . ?
C32 C33 C15 118.3(4) . . ?
C33 C34 C35 120.6(4) . . ?
C33 C34 C18 120.7(4) . . ?
C35 C34 C18 118.7(4) . . ?
C36 C35 C34 118.6(5) . . ?
C36 C35 C39 122.7(5) . . ?
C34 C35 C39 118.4(5) . . ?
C37 C36 C35 123.8(5) . . ?
C37 C36 H36 118.1 . . ?
C35 C36 H36 118.1 . . ?
C36 C37 C19 116.5(4) . . ?
C36 C37 C44 115.9(5) . . ?
C19 C37 C44 127.0(5) . . ?
C39 C38 C32 122.1(5) . . ?
C39 C38 H38 119.0 . . ?
C32 C38 H38 119.0 . . ?
C38 C39 C35 120.7(5) . . ?
C38 C39 H39 119.6 . . ?
C35 C39 H39 119.6 . . ?
C42 C40 C43 107.9(5) . . ?
C42 C40 C41 110.2(5) . . ?
C43 C40 C41 105.1(5) . . ?
C42 C40 C30 112.1(5) . . ?
C43 C40 C30 107.6(4) . . ?
C41 C40 C30 113.5(4) . . ?
C40 C41 H41A 109.5 . . ?
C40 C41 H41B 109.5 . . ?
H41A C41 H41B 109.5 . . ?
C40 C41 H41C 109.5 . . ?
H41A C41 H41C 109.5 . . ?
H41B C41 H41C 109.5 . . ?
C40 C42 H42A 109.5 . . ?
C40 C42 H42B 109.5 . . ?
H42A C42 H42B 109.5 . . ?
C40 C42 H42C 109.5 . . ?
H42A C42 H42C 109.5 . . ?
H42B C42 H42C 109.5 . . ?
C40 C43 H43A 109.5 . . ?
C40 C43 H43B 109.5 . . ?
H43A C43 H43B 109.5 . . ?
C40 C43 H43C 109.5 . . ?
H43A C43 H43C 109.5 . . ?
H43B C43 H43C 109.5 . . ?
C45 C44 C47 109.7(5) . . ?
C45 C44 C46 105.0(5) . . ?
C47 C44 C46 108.1(5) . . ?
C45 C44 C37 113.3(5) . . ?
C47 C44 C37 112.6(5) . . ?
C46 C44 C37 107.6(4) . . ?
C44 C45 H45A 109.5 . . ?
C44 C45 H45B 109.5 . . ?
H45A C45 H45B 109.5 . . ?
C44 C45 H45C 109.5 . . ?
H45A C45 H45C 109.5 . . ?
H45B C45 H45C 109.5 . . ?
C44 C46 H46A 109.5 . . ?
C44 C46 H46B 109.5 . . ?
H46A C46 H46B 109.5 . . ?
C44 C46 H46C 109.5 . . ?
H46A C46 H46C 109.5 . . ?
H46B C46 H46C 109.5 . . ?
C44 C47 H47A 109.5 . . ?
C44 C47 H47B 109.5 . . ?
H47A C47 H47B 109.5 . . ?
C44 C47 H47C 109.5 . . ?
H47A C47 H47C 109.5 . . ?
H47B C47 H47C 109.5 . . ?
Cl1 C48 Cl2 113.8(4) . . ?
Cl1 C48 H48A 108.8 . . ?
Cl2 C48 H48A 108.8 . . ?
Cl1 C48 H48B 108.8 . . ?
Cl2 C48 H48B 108.8 . . ?
H48A C48 H48B 107.7 . . ?

loop_
_geom_bond_atom_site_label_1
_geom_bond_atom_site_label_2
_geom_bond_distance
_geom_bond_site_symmetry_2
_geom_bond_publ_flag
Cl1 C48 1.708(6) . ?
Cl2 C48 1.715(6) . ?
O1 C5 1.350(5) . ?
O1 C1 1.384(6) . ?
O2 C1 1.204(6) . ?
C1 C2 1.424(7) . ?
C2 C3 1.325(7) . ?
C2 H2 0.9300 . ?
C3 C4 1.430(6) . ?
C3 H3 0.9300 . ?
C4 C5 1.371(6) . ?
C4 C29 1.377(7) . ?
C5 C6 1.416(6) . ?
C6 C27 1.405(6) . ?
C6 C7 1.445(6) . ?
C7 C16 1.390(6) . ?
C7 C8 1.435(6) . ?
C8 C9 1.401(6) . ?
C8 C13 1.409(6) . ?
C9 C10 1.361(6) . ?
C9 H9 0.9300 . ?
C10 C11 1.380(7) . ?
C10 H10 0.9300 . ?
C11 C12 1.357(7) . ?
C11 H11 0.9300 . ?
C12 C13 1.392(6) . ?
C12 H12 0.9300 . ?
C13 C14 1.436(6) . ?
C14 C15 1.406(6) . ?
C14 C30 1.428(6) . ?
C15 C33 1.412(6) . ?
C15 C16 1.438(6) . ?
C16 C17 1.410(6) . ?
C17 C26 1.381(6) . ?
C17 C18 1.432(6) . ?
C18 C19 1.403(6) . ?
C18 C34 1.411(6) . ?
C19 C37 1.429(6) . ?
C19 C20 1.453(7) . ?
C20 C25 1.407(6) . ?
C20 C21 1.417(6) . ?
C21 C22 1.347(7) . ?
C21 H21 0.9300 . ?
C22 C23 1.359(7) . ?
C22 H22 0.9300 . ?
C23 C24 1.368(7) . ?
C23 H23 0.9300 . ?
C24 C25 1.389(6) . ?
C24 H24 0.9300 . ?
C25 C26 1.438(6) . ?
C26 C27 1.425(6) . ?
C27 C28 1.412(6) . ?
C28 C29 1.348(7) . ?
C28 H28 0.9300 . ?
C29 H29 0.9300 . ?
C30 C31 1.375(6) . ?
C30 C40 1.547(7) . ?
C31 C32 1.382(6) . ?
C31 H31 0.9300 . ?
C32 C33 1.398(6) . ?
C32 C38 1.428(6) . ?
C33 C34 1.398(6) . ?
C34 C35 1.403(6) . ?
C35 C36 1.393(6) . ?
C35 C39 1.418(7) . ?
C36 C37 1.367(7) . ?
C36 H36 0.9300 . ?
C37 C44 1.558(7) . ?
C38 C39 1.335(6) . ?
C38 H38 0.9300 . ?
C39 H39 0.9300 . ?
C40 C42 1.519(7) . ?
C40 C43 1.537(7) . ?
C40 C41 1.538(7) . ?
C41 H41A 0.9600 . ?
C41 H41B 0.9600 . ?
C41 H41C 0.9600 . ?
C42 H42A 0.9600 . ?
C42 H42B 0.9600 . ?
C42 H42C 0.9600 . ?
C43 H43A 0.9600 . ?
C43 H43B 0.9600 . ?
C43 H43C 0.9600 . ?
C44 C45 1.512(7) . ?
C44 C47 1.523(7) . ?
C44 C46 1.542(8) . ?
C45 H45A 0.9600 . ?
C45 H45B 0.9600 . ?
C45 H45C 0.9600 . ?
C46 H46A 0.9600 . ?
C46 H46B 0.9600 . ?
C46 H46C 0.9600 . ?
C47 H47A 0.9600 . ?
C47 H47B 0.9600 . ?
C47 H47C 0.9600 . ?
C48 H48A 0.9700 . ?
C48 H48B 0.9700 . ?

loop_
_geom_torsion_atom_site_label_1
_geom_torsion_atom_site_label_2
_geom_torsion_atom_site_label_3
_geom_torsion_atom_site_label_4
_geom_torsion
_geom_torsion_site_symmetry_1
_geom_torsion_site_symmetry_2
_geom_torsion_site_symmetry_3
_geom_torsion_site_symmetry_4
_geom_torsion_publ_flag
C5 O1 C1 O2 -179.4(4) . . . . ?
C5 O1 C1 C2 3.0(6) . . . . ?
O2 C1 C2 C3 175.3(5) . . . . ?
O1 C1 C2 C3 -7.4(7) . . . . ?
C1 C2 C3 C4 4.4(8) . . . . ?
C2 C3 C4 C5 3.0(7) . . . . ?
C2 C3 C4 C29 -174.7(5) . . . . ?
C1 O1 C5 C4 4.4(7) . . . . ?
C1 O1 C5 C6 -178.0(4) . . . . ?
C29 C4 C5 O1 170.3(4) . . . . ?
C3 C4 C5 O1 -7.4(7) . . . . ?
C29 C4 C5 C6 -7.2(7) . . . . ?
C3 C4 C5 C6 175.1(4) . . . . ?
O1 C5 C6 C27 -171.0(4) . . . . ?
C4 C5 C6 C27 6.6(7) . . . . ?
O1 C5 C6 C7 4.6(7) . . . . ?
C4 C5 C6 C7 -177.9(4) . . . . ?
C27 C6 C7 C16 20.4(6) . . . . ?
C5 C6 C7 C16 -155.0(4) . . . . ?
C27 C6 C7 C8 -151.6(5) . . . . ?
C5 C6 C7 C8 32.9(7) . . . . ?
C16 C7 C8 C9 -145.5(5) . . . . ?
C6 C7 C8 C9 26.5(7) . . . . ?
C16 C7 C8 C13 22.5(6) . . . . ?
C6 C7 C8 C13 -165.5(5) . . . . ?
C13 C8 C9 C10 -0.8(7) . . . . ?
C7 C8 C9 C10 167.3(5) . . . . ?
C8 C9 C10 C11 -0.8(8) . . . . ?
C9 C10 C11 C12 0.9(8) . . . . ?
C10 C11 C12 C13 0.7(9) . . . . ?
C11 C12 C13 C8 -2.3(8) . . . . ?
C11 C12 C13 C14 -171.3(5) . . . . ?
C9 C8 C13 C12 2.3(7) . . . . ?
C7 C8 C13 C12 -166.0(4) . . . . ?
C9 C8 C13 C14 171.5(4) . . . . ?
C7 C8 C13 C14 3.2(7) . . . . ?
C12 C13 C14 C15 142.0(5) . . . . ?
C8 C13 C14 C15 -26.7(6) . . . . ?
C12 C13 C14 C30 -30.6(8) . . . . ?
C8 C13 C14 C30 160.7(5) . . . . ?
C30 C14 C15 C33 14.8(7) . . . . ?
C13 C14 C15 C33 -158.4(4) . . . . ?
C30 C14 C15 C16 -161.1(4) . . . . ?
C13 C14 C15 C16 25.7(6) . . . . ?
C8 C7 C16 C17 153.4(4) . . . . ?
C6 C7 C16 C17 -19.4(6) . . . . ?
C8 C7 C16 C15 -23.7(6) . . . . ?
C6 C7 C16 C15 163.5(4) . . . . ?
C14 C15 C16 C7 -0.6(6) . . . . ?
C33 C15 C16 C7 -176.6(4) . . . . ?
C14 C15 C16 C17 -177.7(4) . . . . ?
C33 C15 C16 C17 6.3(6) . . . . ?
C7 C16 C17 C26 -0.2(7) . . . . ?
C15 C16 C17 C26 176.8(4) . . . . ?
C7 C16 C17 C18 -178.6(4) . . . . ?
C15 C16 C17 C18 -1.6(6) . . . . ?
C26 C17 C18 C19 2.2(7) . . . . ?
C16 C17 C18 C19 -179.3(4) . . . . ?
C26 C17 C18 C34 178.3(4) . . . . ?
C16 C17 C18 C34 -3.3(6) . . . . ?
C34 C18 C19 C37 -14.5(7) . . . . ?
C17 C18 C19 C37 161.5(4) . . . . ?
C34 C18 C19 C20 161.0(4) . . . . ?
C17 C18 C19 C20 -23.0(6) . . . . ?
C18 C19 C20 C25 21.6(6) . . . . ?
C37 C19 C20 C25 -163.2(5) . . . . ?
C18 C19 C20 C21 -146.0(5) . . . . ?
C37 C19 C20 C21 29.2(7) . . . . ?
C25 C20 C21 C22 3.9(7) . . . . ?
C19 C20 C21 C22 171.9(5) . . . . ?
C20 C21 C22 C23 -2.8(8) . . . . ?
C21 C22 C23 C24 0.5(9) . . . . ?
C22 C23 C24 C25 0.6(8) . . . . ?
C23 C24 C25 C20 0.6(7) . . . . ?
C23 C24 C25 C26 -170.2(5) . . . . ?
C21 C20 C25 C24 -2.7(7) . . . . ?
C19 C20 C25 C24 -170.8(4) . . . . ?
C21 C20 C25 C26 168.4(4) . . . . ?
C19 C20 C25 C26 0.3(7) . . . . ?
C16 C17 C26 C27 18.9(6) . . . . ?
C18 C17 C26 C27 -162.7(4) . . . . ?
C16 C17 C26 C25 -157.8(4) . . . . ?
C18 C17 C26 C25 20.7(6) . . . . ?
C24 C25 C26 C17 149.1(5) . . . . ?
C20 C25 C26 C17 -21.8(6) . . . . ?
C24 C25 C26 C27 -27.4(7) . . . . ?
C20 C25 C26 C27 161.8(4) . . . . ?
C5 C6 C27 C28 -1.3(6) . . . . ?
C7 C6 C27 C28 -177.0(4) . . . . ?
C5 C6 C27 C26 173.3(4) . . . . ?
C7 C6 C27 C26 -2.4(7) . . . . ?
C17 C26 C27 C6 -17.4(7) . . . . ?
C25 C26 C27 C6 159.0(4) . . . . ?
C17 C26 C27 C28 157.1(4) . . . . ?
C25 C26 C27 C28 -26.5(7) . . . . ?
C6 C27 C28 C29 -3.4(7) . . . . ?
C26 C27 C28 C29 -177.9(5) . . . . ?
C27 C28 C29 C4 3.0(8) . . . . ?
C5 C4 C29 C28 2.3(8) . . . . ?
C3 C4 C29 C28 179.9(5) . . . . ?
C15 C14 C30 C31 -17.4(7) . . . . ?
C13 C14 C30 C31 155.0(5) . . . . ?
C15 C14 C30 C40 155.2(5) . . . . ?
C13 C14 C30 C40 -32.4(8) . . . . ?
C14 C30 C31 C32 7.0(7) . . . . ?
C40 C30 C31 C32 -166.2(5) . . . . ?
C30 C31 C32 C33 6.8(7) . . . . ?
C30 C31 C32 C38 -179.3(5) . . . . ?
C31 C32 C33 C34 171.4(4) . . . . ?
C38 C32 C33 C34 -2.8(7) . . . . ?
C31 C32 C33 C15 -9.7(7) . . . . ?
C38 C32 C33 C15 176.1(4) . . . . ?
C14 C15 C33 C34 177.8(4) . . . . ?
C16 C15 C33 C34 -6.2(7) . . . . ?
C14 C15 C33 C32 -1.1(7) . . . . ?
C16 C15 C33 C32 174.9(4) . . . . ?
C32 C33 C34 C35 0.0(7) . . . . ?
C15 C33 C34 C35 -178.9(4) . . . . ?
C32 C33 C34 C18 -179.8(4) . . . . ?
C15 C33 C34 C18 1.3(7) . . . . ?
C19 C18 C34 C33 179.5(4) . . . . ?
C17 C18 C34 C33 3.5(7) . . . . ?
C19 C18 C34 C35 -0.2(7) . . . . ?
C17 C18 C34 C35 -176.3(4) . . . . ?
C33 C34 C35 C36 -170.3(4) . . . . ?
C18 C34 C35 C36 9.5(7) . . . . ?
C33 C34 C35 C39 3.8(7) . . . . ?
C18 C34 C35 C39 -176.5(4) . . . . ?
C34 C35 C36 C37 -3.9(8) . . . . ?
C39 C35 C36 C37 -177.8(5) . . . . ?
C35 C36 C37 C19 -10.5(7) . . . . ?
C35 C36 C37 C44 161.4(5) . . . . ?
C18 C19 C37 C36 19.5(7) . . . . ?
C20 C19 C37 C36 -155.4(5) . . . . ?
C18 C19 C37 C44 -151.3(5) . . . . ?
C20 C19 C37 C44 33.7(8) . . . . ?
C31 C32 C38 C39 -172.0(5) . . . . ?
C33 C32 C38 C39 1.9(7) . . . . ?
C32 C38 C39 C35 1.9(7) . . . . ?
C36 C35 C39 C38 169.1(5) . . . . ?
C34 C35 C39 C38 -4.7(7) . . . . ?
C31 C30 C40 C42 -76.3(6) . . . . ?
C14 C30 C40 C42 111.1(6) . . . . ?
C31 C30 C40 C43 42.1(6) . . . . ?
C14 C30 C40 C43 -130.5(5) . . . . ?
C31 C30 C40 C41 158.0(5) . . . . ?
C14 C30 C40 C41 -14.6(7) . . . . ?
C36 C37 C44 C45 -158.0(5) . . . . ?
C19 C37 C44 C45 13.0(8) . . . . ?
C36 C37 C44 C47 76.7(6) . . . . ?
C19 C37 C44 C47 -112.3(6) . . . . ?
C36 C37 C44 C46 -42.4(6) . . . . ?
C19 C37 C44 C46 128.5(6) . . . . ?
